data_7005535
loop_
_publ_author_name
'Wiggin, Seth B.'
'Hughes, Robert W.'
'Price, Daniel J.'
'Weller, Mark T.'

_publ_section_title
;
 Iron arsenate frameworks.
;
_journal_issue 27
_journal_name_full 'Dalton transactions (Cambridge, England : 2003)'
_journal_page_first 2935
_journal_page_last 2941
_journal_paper_doi 10.1039/b702847d
_journal_year 2007
_chemical_formula_sum 'C6 H21 As7 Fe6 N2 O31'
_chemical_formula_weight 1476.79
_chemical_name_systematic
;
?
;
_space_group_IT_number 2
_symmetry_cell_setting triclinic
_symmetry_space_group_name_Hall '-P 1'
_symmetry_space_group_name_H-M 'P -1'
_atom_sites_solution_hydrogens geom
_atom_sites_solution_primary direct
_atom_sites_solution_secondary difmap
_audit_creation_method SHELXL-97
_cell_angle_alpha 109.927(2)
_cell_angle_beta 100.807(2)
_cell_angle_gamma 101.320(2)
_cell_formula_units_Z 1
_cell_length_a 6.6364(3)
_cell_length_b 10.8179(4)
_cell_length_c 12.2213(5)
_cell_measurement_reflns_used 3476
_cell_measurement_temperature 120(2)
_cell_measurement_theta_max 27.48
_cell_measurement_theta_min 2.91
_cell_volume 777.40(6)
_computing_cell_refinement 'DENZO (Otwinowski & Minor, 1997) & COLLECT (Hooft, R.W.W., 1998)'
_computing_data_collection 'COLLECT (Hooft, R.W.W., 1998)'
_computing_data_reduction 'DENZO (Otwinowski & Minor, 1997) & COLLECT (Hooft, R.W.W., 1998)'
_computing_molecular_graphics 'CAMERON (Watkin, et al., 1993)'
_computing_publication_material 'WINGX (Farrugia, 1998)'
_computing_structure_refinement 'SHELXL-97 (Sheldrick, 1997)'
_computing_structure_solution 'SHELXS-97 (Sheldrick, 1997)'
_diffrn_ambient_temperature 120(2)
_diffrn_detector_area_resol_mean 9.091
_diffrn_measured_fraction_theta_full 0.997
_diffrn_measured_fraction_theta_max 0.997
_diffrn_measurement_device_type 'Bruker-Nonius CCD camera on \k-goniostat'
_diffrn_measurement_method '\f & \w scans to fill the asymmetric unit'
_diffrn_radiation_monochromator '10cm confocal mirrors'
_diffrn_radiation_source 'Bruker Nonius FR591 Rotating Anode'
_diffrn_radiation_type MoK\a
_diffrn_radiation_wavelength 0.71073
_diffrn_reflns_av_R_equivalents 0.0590
_diffrn_reflns_av_sigmaI/netI 0.0371
_diffrn_reflns_limit_h_max 7
_diffrn_reflns_limit_h_min -7
_diffrn_reflns_limit_k_max 12
_diffrn_reflns_limit_k_min -12
_diffrn_reflns_limit_l_max 14
_diffrn_reflns_limit_l_min -14
_diffrn_reflns_number 15229
_diffrn_reflns_theta_full 25.02
_diffrn_reflns_theta_max 25.02
_diffrn_reflns_theta_min 3.26
_diffrn_standards_number 0
_exptl_absorpt_coefficient_mu 10.240
_exptl_absorpt_correction_T_max 0.9045
_exptl_absorpt_correction_T_min 0.4847
_exptl_absorpt_correction_type multi-scan
_exptl_absorpt_process_details
;
SADABS V2.10 (Sheldrick, G.M., 2003)
;
_exptl_crystal_colour Brown
_exptl_crystal_density_diffrn 3.154
_exptl_crystal_density_method 'not measured'
_exptl_crystal_description Plate
_exptl_crystal_F_000 706
_exptl_crystal_size_max 0.1
_exptl_crystal_size_mid 0.06
_exptl_crystal_size_min 0.01
_refine_diff_density_max 1.347
_refine_diff_density_min -1.507
_refine_diff_density_rms 0.225
_refine_ls_extinction_method none
_refine_ls_goodness_of_fit_ref 1.059
_refine_ls_hydrogen_treatment constr
_refine_ls_matrix_type full
_refine_ls_number_parameters 272
_refine_ls_number_reflns 2740
_refine_ls_number_restraints 0
_refine_ls_restrained_S_all 1.059
_refine_ls_R_factor_all 0.0464
_refine_ls_R_factor_gt 0.0441
_refine_ls_shift/su_max 0.049
_refine_ls_shift/su_mean 0.003
_refine_ls_structure_factor_coef Fsqd
_refine_ls_weighting_details 'calc w=1/[\s^2^(Fo^2^)+(0.0568P)^2^+11.9557P] where P=(Fo^2^+2Fc^2^)/3'
_refine_ls_weighting_scheme calc
_refine_ls_wR_factor_gt 0.1208
_refine_ls_wR_factor_ref 0.1223
_reflns_number_gt 2592
_reflns_number_total 2740
_reflns_threshold_expression >2sigma(I)
_cod_data_source_file b702847d.txt
_cod_data_source_block 5
_cod_depositor_comments
;
The following automatic conversions were performed:
'_symmetry_cell_setting' value 'Triclinic' changed to 'triclinic'
according to '/home/saulius/struct/CIF-dictionaries/cif_core.dic'
dictionary named 'cif_core.dic' version 2.4.1 from 2010-06-29.

Automatic conversion script
Id: cif_fix_enum 1527 2010-12-29 10:47:43Z saulius 
;
_cod_original_sg_symbol_H-M P-1
_cod_database_code 7005535

loop_
_symmetry_equiv_pos_as_xyz
'x, y, z'
'-x, -y, -z'

loop_
_atom_site_label
_atom_site_type_symbol
_atom_site_fract_x
_atom_site_fract_y
_atom_site_fract_z
_atom_site_U_iso_or_equiv
_atom_site_adp_type
_atom_site_occupancy
_atom_site_symmetry_multiplicity
_atom_site_calc_flag
_atom_site_refinement_flags
_atom_site_disorder_assembly
_atom_site_disorder_group
C1 C 0.413(2) 0.3583(11) 0.4125(9) 0.057(4) Uani 1 1 d . . .
C2 C 0.530(3) 0.6008(12) 0.4505(9) 0.064(4) Uani 1 1 d . . .
C3 C 0.186(4) 0.506(2) 0.443(2) 0.048(6) Uani 0.50 1 d P . .
C4 C 0.767(5) 0.475(3) 0.430(2) 0.064(8) Uani 0.50 1 d P . .
N1 N 0.538(4) 0.4631(18) 0.3867(14) 0.050(5) Uani 0.50 1 d P . .
N2 N 0.367(4) 0.4805(16) 0.3925(13) 0.038(4) Uani 0.50 1 d P . .
As1 As 0.03576(10) 0.28564(7) 0.08490(6) 0.0087(2) Uani 1 1 d . . .
As2 As -0.42928(12) -0.03589(8) -0.16168(7) 0.0185(2) Uani 1 1 d . . .
As3 As -0.27807(11) 0.59847(7) 0.15857(6) 0.0097(2) Uani 1 1 d . . .
As4 As -0.0731(4) 0.0622(2) 0.3943(2) 0.0471(6) Uani 0.50 1 d P . .
Fe1 Fe 0.51410(15) 0.26612(10) 0.03548(9) 0.0101(2) Uani 1 1 d . . .
Fe2 Fe -0.20627(15) 0.40622(10) -0.10517(9) 0.0115(3) Uani 1 1 d . . .
Fe3 Fe -0.10432(16) -0.00300(10) 0.10356(9) 0.0115(3) Uani 1 1 d . . .
O1 O -0.0128(8) 0.2009(5) 0.1739(5) 0.0146(10) Uani 1 1 d . . .
O2 O -0.1977(7) 0.2809(5) -0.0039(4) 0.0105(10) Uani 1 1 d . . .
O3 O 0.1862(7) 0.2132(5) -0.0035(4) 0.0111(10) Uani 1 1 d . . .
O4 O 0.1735(8) 0.4486(5) 0.1753(5) 0.0133(10) Uani 1 1 d . . .
O5 O -0.1796(7) 0.0106(5) -0.0635(4) 0.0109(10) Uani 1 1 d . . .
O6 O -0.4125(15) -0.0279(11) -0.2849(8) 0.066(2) Uani 1 1 d . . .
O7 O -0.5792(8) 0.0625(5) -0.0894(4) 0.0116(10) Uani 1 1 d . . .
O8 O -0.5416(8) -0.1964(5) -0.1698(5) 0.0155(11) Uani 1 1 d . . .
H8 H -0.6279 -0.2609 -0.2474 0.023 Uiso 1 1 calc R . .
O9 O -0.0058(9) -0.0078(6) 0.2671(5) 0.0232(12) Uani 1 1 d . . .
O10 O -0.175(3) 0.1773(16) 0.4258(15) 0.056(4) Uani 0.50 1 d P . .
O11 O -0.231(4) -0.0789(19) 0.4037(19) 0.082(7) Uani 0.50 1 d P . .
H11 H -0.1729 -0.1428 0.3880 0.124 Uiso 0.50 1 calc PR . .
O12 O 0.167(3) 0.1204(19) 0.5033(13) 0.053(4) Uani 0.50 1 d P . .
O13 O -0.1327(9) 0.7162(7) 0.2919(5) 0.0314(15) Uani 1 1 d . . .
H13 H -0.0804 0.7890 0.2842 0.047 Uiso 1 1 calc R . .
O14 O -0.1202(7) 0.5682(5) 0.0644(4) 0.0106(10) Uani 1 1 d . . .
O15 O -0.4820(8) 0.6495(5) 0.0972(5) 0.0152(11) Uani 1 1 d . . .
O17 O -0.3868(8) 0.4511(5) 0.1703(5) 0.0166(11) Uani 1 1 d . . .
O16 O -0.2736(10) 0.2492(6) -0.2742(5) 0.0260(13) Uani 1 1 d . . .
H16 H -0.3322 0.1744 -0.2716 0.039 Uiso 1 1 calc R . .
H1 H 0.4952 0.4390 0.3036 0.150 Uiso 0.50 1 d P . .
H1A H 0.5278 0.3357 0.3797 0.150 Uiso 1 1 d . . .
H1B H 0.2866 0.2789 0.3710 0.150 Uiso 1 1 d . . .
H2 H 0.3262 0.4579 0.3078 0.150 Uiso 0.50 1 d P . .
H2A H 0.3822 0.6084 0.4262 0.150 Uiso 1 1 d . . .
H2B H 0.6220 0.6661 0.4349 0.150 Uiso 1 1 d . . .
H3A H 0.0567 0.4240 0.3936 0.150 Uiso 0.50 1 d P . .
H3B H 0.1479 0.5819 0.4303 0.150 Uiso 0.50 1 d P . .
H4A H 0.8466 0.5516 0.4190 0.150 Uiso 0.50 1 d P . .
H4B H 0.7907 0.3924 0.3821 0.150 Uiso 0.50 1 d P . .

loop_
_atom_site_aniso_label
_atom_site_aniso_U_11
_atom_site_aniso_U_22
_atom_site_aniso_U_33
_atom_site_aniso_U_23
_atom_site_aniso_U_13
_atom_site_aniso_U_12
C1 0.114(11) 0.027(5) 0.017(5) 0.004(4) 0.003(6) 0.011(6)
C2 0.133(13) 0.033(6) 0.016(5) 0.010(4) 0.000(6) 0.023(7)
C3 0.069(16) 0.043(13) 0.035(11) 0.016(10) 0.028(11) 0.011(11)
C4 0.10(2) 0.054(15) 0.025(11) 0.016(11) 0.011(13) 0.009(15)
N1 0.101(18) 0.025(9) 0.009(7) 0.001(6) 0.004(9) 0.011(10)
N2 0.079(14) 0.020(8) 0.008(7) 0.005(6) -0.002(8) 0.008(9)
As1 0.0073(4) 0.0068(4) 0.0141(4) 0.0051(3) 0.0044(3) 0.0036(3)
As2 0.0085(4) 0.0148(4) 0.0246(4) -0.0022(3) 0.0032(3) 0.0060(3)
As3 0.0081(4) 0.0092(4) 0.0130(4) 0.0044(3) 0.0034(3) 0.0043(3)
As4 0.0539(14) 0.0469(13) 0.0331(11) 0.0068(10) 0.0202(10) 0.0060(11)
Fe1 0.0073(5) 0.0088(5) 0.0163(5) 0.0061(4) 0.0050(4) 0.0031(4)
Fe2 0.0087(5) 0.0083(5) 0.0213(6) 0.0079(4) 0.0071(4) 0.0040(4)
Fe3 0.0103(5) 0.0080(5) 0.0199(6) 0.0073(4) 0.0072(4) 0.0046(4)
O1 0.016(3) 0.017(3) 0.017(3) 0.010(2) 0.008(2) 0.006(2)
O2 0.006(2) 0.010(2) 0.015(2) 0.0042(19) 0.0017(19) 0.0046(19)
O3 0.009(2) 0.013(2) 0.015(2) 0.007(2) 0.0067(19) 0.0060(19)
O4 0.010(2) 0.007(2) 0.018(3) 0.001(2) 0.002(2) -0.0006(19)
O5 0.006(2) 0.012(2) 0.017(3) 0.006(2) 0.0059(19) 0.0055(19)
O6 0.067(6) 0.083(7) 0.060(6) 0.035(5) 0.026(5) 0.025(5)
O7 0.010(2) 0.012(2) 0.017(3) 0.007(2) 0.0055(19) 0.0073(19)
O8 0.019(3) 0.014(3) 0.014(2) 0.004(2) 0.005(2) 0.006(2)
O9 0.023(3) 0.027(3) 0.026(3) 0.014(3) 0.007(2) 0.014(2)
O10 0.067(11) 0.039(9) 0.053(10) -0.006(7) 0.025(8) 0.030(8)
O11 0.125(19) 0.040(10) 0.075(14) 0.010(9) 0.056(14) 0.005(11)
O12 0.054(10) 0.080(12) 0.028(7) 0.019(8) 0.012(7) 0.032(9)
O13 0.017(3) 0.030(3) 0.024(3) -0.009(3) 0.002(2) -0.004(2)
O14 0.010(2) 0.010(2) 0.013(2) 0.0055(19) 0.0038(19) 0.0040(19)
O15 0.012(2) 0.017(3) 0.022(3) 0.010(2) 0.007(2) 0.010(2)
O17 0.016(3) 0.015(3) 0.023(3) 0.010(2) 0.008(2) 0.007(2)
O16 0.029(3) 0.019(3) 0.033(3) 0.010(3) 0.014(3) 0.007(3)

loop_
_atom_type_symbol
_atom_type_description
_atom_type_scat_dispersion_real
_atom_type_scat_dispersion_imag
_atom_type_scat_source
C C 0.0033 0.0016 'International Tables Vol C Tables 4.2.6.8 and 6.1.1.4'
H H 0.0000 0.0000 'International Tables Vol C Tables 4.2.6.8 and 6.1.1.4'
N N 0.0061 0.0033 'International Tables Vol C Tables 4.2.6.8 and 6.1.1.4'
As As 0.0499 2.0058 'International Tables Vol C Tables 4.2.6.8 and 6.1.1.4'
Fe Fe 0.3463 0.8444 'International Tables Vol C Tables 4.2.6.8 and 6.1.1.4'
O O 0.0106 0.0060 'International Tables Vol C Tables 4.2.6.8 and 6.1.1.4'

loop_
_geom_angle_atom_site_label_1
_geom_angle_atom_site_label_2
_geom_angle_atom_site_label_3
_geom_angle
_geom_angle_site_symmetry_1
_geom_angle_site_symmetry_3
_geom_angle_publ_flag
N1 C1 N2 48.1(12) . . ?
N1 C1 C2 108.9(11) . 2_666 ?
N2 C1 C2 105.6(10) . 2_666 ?
N1 C1 H1A 64.7(12) . . ?
N2 C1 H1A 110.2(13) . . ?
C2 C1 H1A 112.2(13) 2_666 . ?
N1 C1 H1B 138.6(12) . . ?
N2 C1 H1B 109.8(14) . . ?
C2 C1 H1B 111.2(12) 2_666 . ?
H1A C1 H1B 107.9 . . ?
N2 C2 N1 50.2(12) . . ?
N2 C2 C1 110.6(12) . 2_666 ?
N1 C2 C1 112.2(10) . 2_666 ?
N2 C2 H2A 62.8(12) . . ?
N1 C2 H2A 110.3(15) . . ?
C1 C2 H2A 106.1(13) 2_666 . ?
N2 C2 H2B 141.7(12) . . ?
N1 C2 H2B 112.6(16) . . ?
C1 C2 H2B 107.7(11) 2_666 . ?
H2A C2 H2B 107.6 . . ?
C4 C3 N2 111(2) 2_666 . ?
C4 C3 H3A 109(2) 2_666 . ?
N2 C3 H3A 108.0(18) . . ?
C4 C3 H3B 112(2) 2_666 . ?
N2 C3 H3B 110.0(18) . . ?
H3A C3 H3B 105 . . ?
C3 C4 N1 108(2) 2_666 . ?
C3 C4 H4A 112(2) 2_666 . ?
N1 C4 H4A 108(2) . . ?
C3 C4 H4B 111(2) 2_666 . ?
N1 C4 H4B 107(2) . . ?
H4A C4 H4B 111(3) . . ?
C1 N1 C2 115.9(17) . . ?
C1 N1 C4 109.4(17) . . ?
C2 N1 C4 101.9(17) . . ?
C1 N1 H1 107.4(17) . . ?
C2 N1 H1 110.4(17) . . ?
C4 N1 H1 112(2) . . ?
C2 N1 H1A 151.1(15) . . ?
C4 N1 H1A 79.3(16) . . ?
H1 N1 H1A 95.4(13) . . ?
C2 N2 C3 106.0(15) . . ?
C2 N2 C1 115.7(15) . . ?
C3 N2 C1 106.6(15) . . ?
C2 N2 H1 86.2(13) . . ?
C3 N2 H1 161.3(16) . . ?
C1 N2 H1 79.7(11) . . ?
C2 N2 H2 110.7(15) . . ?
C3 N2 H2 110(2) . . ?
C1 N2 H2 108.1(14) . . ?
H1 N2 H2 52.0(10) . . ?
C3 N2 H2A 71.8(13) . . ?
C1 N2 H2A 153.2(13) . . ?
H1 N2 H2A 110.6(12) . . ?
H2 N2 H2A 97.1(12) . . ?
O1 As1 O4 107.7(3) . . ?
O1 As1 O2 110.2(2) . . ?
O4 As1 O2 110.1(2) . . ?
O1 As1 O3 109.7(2) . . ?
O4 As1 O3 109.2(2) . . ?
O2 As1 O3 109.8(2) . . ?
O6 As2 O8 115.0(4) . . ?
O6 As2 O5 110.8(4) . . ?
O8 As2 O5 103.0(2) . . ?
O6 As2 O7 114.8(4) . . ?
O8 As2 O7 103.9(2) . . ?
O5 As2 O7 108.3(2) . . ?
O13 As3 O17 111.0(3) . . ?
O13 As3 O14 109.1(3) . . ?
O17 As3 O14 108.6(2) . . ?
O13 As3 O15 111.4(3) . . ?
O17 As3 O15 107.4(2) . . ?
O14 As3 O15 109.2(2) . . ?
O10 As4 O9 127.5(7) . . ?
O10 As4 O12 105.3(9) . . ?
O9 As4 O12 102.6(5) . . ?
O10 As4 O11 109.1(11) . . ?
O9 As4 O11 102.2(7) . . ?
O12 As4 O11 109.2(10) . . ?
O17 Fe1 O8 84.5(2) 1_655 2 ?
O17 Fe1 O2 93.9(2) 1_655 1_655 ?
O8 Fe1 O2 105.0(2) 2 1_655 ?
O17 Fe1 O3 104.9(2) 1_655 . ?
O8 Fe1 O3 92.3(2) 2 . ?
O2 Fe1 O3 155.6(2) 1_655 . ?
O17 Fe1 O7 172.8(2) 1_655 1_655 ?
O8 Fe1 O7 88.4(2) 2 1_655 ?
O2 Fe1 O7 86.56(19) 1_655 1_655 ?
O3 Fe1 O7 76.69(19) . 1_655 ?
O17 Fe1 O15 92.2(2) 1_655 2_565 ?
O8 Fe1 O15 176.3(2) 2 2_565 ?
O2 Fe1 O15 76.86(19) 1_655 2_565 ?
O3 Fe1 O15 86.94(19) . 2_565 ?
O7 Fe1 O15 94.90(19) 1_655 2_565 ?
O4 Fe2 O15 109.3(2) 2_565 2_465 ?
O4 Fe2 O14 90.79(19) 2_565 2_565 ?
O15 Fe2 O14 158.6(2) 2_465 2_565 ?
O4 Fe2 O16 92.2(2) 2_565 . ?
O15 Fe2 O16 92.1(2) 2_465 . ?
O14 Fe2 O16 94.8(2) 2_565 . ?
O4 Fe2 O14 86.52(19) 2_565 . ?
O15 Fe2 O14 91.26(19) 2_465 . ?
O14 Fe2 O14 82.17(19) 2_565 . ?
O16 Fe2 O14 176.6(2) . . ?
O4 Fe2 O2 169.7(2) 2_565 . ?
O15 Fe2 O2 76.13(18) 2_465 . ?
O14 Fe2 O2 82.92(18) 2_565 . ?
O16 Fe2 O2 96.4(2) . . ?
O14 Fe2 O2 84.59(18) . . ?
O1 Fe3 O9 91.4(2) . . ?
O1 Fe3 O7 107.0(2) . 2_455 ?
O9 Fe3 O7 95.4(2) . 2_455 ?
O1 Fe3 O5 91.7(2) . 2 ?
O9 Fe3 O5 94.4(2) . 2 ?
O7 Fe3 O5 158.6(2) 2_455 2 ?
O1 Fe3 O5 86.2(2) . . ?
O9 Fe3 O5 175.2(2) . . ?
O7 Fe3 O5 89.36(19) 2_455 . ?
O5 Fe3 O5 81.5(2) 2 . ?
O1 Fe3 O3 170.0(2) . 2 ?
O9 Fe3 O3 97.1(2) . 2 ?
O7 Fe3 O3 77.56(18) 2_455 2 ?
O5 Fe3 O3 82.41(19) 2 2 ?
O5 Fe3 O3 84.93(19) . 2 ?
As1 O1 Fe3 119.7(3) . . ?
As1 O2 Fe1 126.8(3) . 1_455 ?
As1 O2 Fe2 121.4(3) . . ?
Fe1 O2 Fe2 102.27(19) 1_455 . ?
As1 O3 Fe1 127.2(3) . . ?
As1 O3 Fe3 121.9(3) . 2 ?
Fe1 O3 Fe3 101.9(2) . 2 ?
As1 O4 Fe2 119.8(3) . 2_565 ?
As2 O5 Fe3 128.3(3) . 2 ?
As2 O5 Fe3 127.5(3) . . ?
Fe3 O5 Fe3 98.5(2) 2 . ?
As2 O7 Fe3 127.4(3) . 2_455 ?
As2 O7 Fe1 130.2(3) . 1_455 ?
Fe3 O7 Fe1 102.4(2) 2_455 1_455 ?
As2 O8 Fe1 128.3(3) . 2 ?
As2 O8 H8 115.9 . . ?
Fe1 O8 H8 115.9 2 . ?
As4 O9 Fe3 130.3(3) . . ?
As4 O11 H11 109.5 . . ?
O11 O12 As4 129.5(16) 2_556 . ?
As3 O13 H13 109.5 . . ?
As3 O14 Fe2 129.4(3) . 2_565 ?
As3 O14 Fe2 125.4(3) . . ?
Fe2 O14 Fe2 97.83(19) 2_565 . ?
As3 O15 Fe2 125.0(3) . 2_465 ?
As3 O15 Fe1 131.3(3) . 2_565 ?
Fe2 O15 Fe1 102.0(2) 2_465 2_565 ?
As3 O17 Fe1 125.3(3) . 1_455 ?
Fe2 O16 H16 109.5 . . ?

loop_
_geom_bond_atom_site_label_1
_geom_bond_atom_site_label_2
_geom_bond_distance
_geom_bond_site_symmetry_2
_geom_bond_publ_flag
C1 N1 1.43(2) . ?
C1 N2 1.50(2) . ?
C1 C2 1.528(14) 2_666 ?
C1 H1A 0.959 . ?
C1 H1B 0.980 . ?
C2 N2 1.38(2) . ?
C2 N1 1.44(2) . ?
C2 C1 1.528(14) 2_666 ?
C2 H2A 0.999 . ?
C2 H2B 0.934 . ?
C3 C4 1.46(3) 2_666 ?
C3 N2 1.48(3) . ?
C3 H3A 1.01(2) . ?
C3 H3B 0.96(2) . ?
C4 C3 1.46(3) 2_666 ?
C4 N1 1.47(4) . ?
C4 H4A 0.95(3) . ?
C4 H4B 0.95(3) . ?
N1 H1 0.928(16) . ?
N2 H2 0.948(14) . ?
N2 H2A 1.279(16) . ?
As1 O1 1.680(5) . ?
As1 O4 1.681(5) . ?
As1 O2 1.697(5) . ?
As1 O3 1.707(5) . ?
As2 O6 1.561(9) . ?
As2 O8 1.710(5) . ?
As2 O5 1.719(5) . ?
As2 O7 1.734(5) . ?
As3 O13 1.650(6) . ?
As3 O17 1.681(5) . ?
As3 O14 1.691(5) . ?
As3 O15 1.701(5) . ?
As4 O10 1.505(14) . ?
As4 O9 1.667(6) . ?
As4 O12 1.716(16) . ?
As4 O11 1.726(19) . ?
Fe1 O17 1.995(5) 1_655 ?
Fe1 O8 2.021(5) 2 ?
Fe1 O2 2.048(5) 1_655 ?
Fe1 O3 2.056(5) . ?
Fe1 O7 2.094(5) 1_655 ?
Fe1 O15 2.113(5) 2_565 ?
Fe2 O4 2.025(5) 2_565 ?
Fe2 O15 2.069(5) 2_465 ?
Fe2 O14 2.070(5) 2_565 ?
Fe2 O16 2.078(6) . ?
Fe2 O14 2.093(5) . ?
Fe2 O2 2.126(5) . ?
Fe3 O1 1.990(5) . ?
Fe3 O9 2.005(6) . ?
Fe3 O7 2.028(5) 2_455 ?
Fe3 O5 2.044(5) 2 ?
Fe3 O5 2.071(5) . ?
Fe3 O3 2.082(5) 2 ?
O2 Fe1 2.048(5) 1_455 ?
O3 Fe3 2.082(5) 2 ?
O4 Fe2 2.025(5) 2_565 ?
O5 Fe3 2.044(5) 2 ?
O7 Fe3 2.028(5) 2_455 ?
O7 Fe1 2.094(5) 1_455 ?
O8 Fe1 2.021(5) 2 ?
O8 H8 0.9500 . ?
O11 H11 0.8400 . ?
O12 O11 1.38(3) 2_556 ?
O13 H13 0.8400 . ?
O14 Fe2 2.070(5) 2_565 ?
O15 Fe2 2.069(5) 2_465 ?
O15 Fe1 2.113(5) 2_565 ?
O17 Fe1 1.995(5) 1_455 ?
O16 H16 0.8400 . ?

loop_
_geom_hbond_atom_site_label_D
_geom_hbond_atom_site_label_H
_geom_hbond_atom_site_label_A
_geom_hbond_distance_DH
_geom_hbond_distance_HA
_geom_hbond_distance_DA
_geom_hbond_angle_DHA
_geom_hbond_site_symmetry_A
O8 H8 N1 0.95 2.53 3.192(18) 127.1 2
O11 H11 O13 0.84 1.68 2.46(2) 152.4 1_545
O13 H13 O9 0.84 2.25 3.072(9) 168.0 1_565
O16 H16 O6 0.84 2.09 2.908(12) 164.4 .
N1 H1 O17 0.928(16) 1.968(5) 2.747(18) 140.3(16) 1_655
N1 H1 O4 0.928(16) 2.444(5) 3.13(2) 130.7(16) .
N2 H2 O4 0.948(14) 1.702(5) 2.596(15) 155.8(14) .
